data_4308128
loop_
_publ_author_name
'Karrie-Ann Kubatko'
'Tori Z. Forbes'
'Amanda L. Klingensmith'
'Peter C. Burns'

_publ_section_title
;
Expanding the Crystal Chemistry of Uranyl Peroxides: Synthesis and
Structures of Di- and Triperoxodioxouranium(VI) Complexes
;
_journal_name_full 'Inorganic Chemistry'
_journal_page_first 3657
_journal_page_last 3662
_journal_paper_doi 10.1021/ic070118h
_journal_volume 46
_journal_year 2007
_chemical_formula_moiety 'H24 Na4 O20 U'
_chemical_formula_sum 'H24 Na4 O20 U'
_chemical_formula_weight 647.17
_chemical_name_common 'sodium uranyl triperoxo hydrate'
_chemical_name_systematic
; 
sodium uranyl triperoxo hydrate
;
_space_group_IT_number 14
_symmetry_cell_setting monoclinic
_symmetry_space_group_name_Hall '-P 2ybc'
_symmetry_space_group_name_H-M 'P 1 21/c 1'
_atom_sites_solution_hydrogens none
_atom_sites_solution_primary direct
_atom_sites_solution_secondary difmap
_audit_creation_method SHELXL-97
_cell_angle_alpha 90.00
_cell_angle_beta 91.917(2)
_cell_angle_gamma 90.00
_cell_formula_units_Z 4
_cell_length_a 6.7883(6)
_cell_length_b 16.0005(15)
_cell_length_c 16.5624(16)
_cell_measurement_reflns_used 13509
_cell_measurement_temperature 293(2)
_cell_measurement_theta_max 69.05
_cell_measurement_theta_min 2.06
_cell_volume 1797.9(3)
_computing_cell_refinement 'SAINT+ NT (Bruker, 2000)'
_computing_data_collection 'SMART NT (Bruker, 2001)'
_computing_data_reduction 'SAINT+ NT (Bruker, 2000)'
_computing_molecular_graphics 'ATOMS (Dowty, 2000)'
_computing_publication_material
;
SHELXTL NT (Bruker, 1998) and WINGX (Farrugia, 1999)
;
_computing_structure_refinement 'SHELXL-97 (Sheldrick, 1997)'
_computing_structure_solution 'SHELXS-97 (Sheldrick, 1990)'
_diffrn_ambient_temperature 293(2)
_diffrn_measured_fraction_theta_full 0.996
_diffrn_measured_fraction_theta_max 0.996
_diffrn_measurement_device_type 'Bruker APEX CCD area detector'
_diffrn_measurement_method '\f and \w scans'
_diffrn_radiation_monochromator graphite
_diffrn_radiation_source 'fine-focus sealed tube'
_diffrn_radiation_type MoK\a
_diffrn_radiation_wavelength 0.71073
_diffrn_reflns_av_R_equivalents 0.0560
_diffrn_reflns_av_sigmaI/netI 0.0443
_diffrn_reflns_limit_h_max 10
_diffrn_reflns_limit_h_min -10
_diffrn_reflns_limit_k_max 24
_diffrn_reflns_limit_k_min -24
_diffrn_reflns_limit_l_max 25
_diffrn_reflns_limit_l_min -25
_diffrn_reflns_number 32522
_diffrn_reflns_theta_full 32.88
_diffrn_reflns_theta_max 32.88
_diffrn_reflns_theta_min 1.77
_exptl_absorpt_coefficient_mu 9.217
_exptl_absorpt_correction_T_max 0.1617
_exptl_absorpt_correction_T_min 0.0670
_exptl_absorpt_correction_type empirical
_exptl_absorpt_process_details 'via \y-scan (SHELXTL NT; Bruker, 1998)'
_exptl_crystal_colour yellow
_exptl_crystal_density_diffrn 2.491
_exptl_crystal_density_method 'not measured'
_exptl_crystal_description euhedral
_exptl_crystal_F_000 1280
_exptl_crystal_size_max 0.2
_exptl_crystal_size_mid .05
_exptl_crystal_size_min .01
_refine_diff_density_max 2.023
_refine_diff_density_min -1.081
_refine_diff_density_rms 0.213
_refine_ls_extinction_method none
_refine_ls_goodness_of_fit_ref 1.127
_refine_ls_hydrogen_treatment none
_refine_ls_matrix_type full
_refine_ls_number_parameters 226
_refine_ls_number_reflns 6690
_refine_ls_number_restraints 0
_refine_ls_restrained_S_all 1.127
_refine_ls_R_factor_all 0.0392
_refine_ls_R_factor_gt 0.0281
_refine_ls_shift/su_max 0.001
_refine_ls_shift/su_mean 0.000
_refine_ls_structure_factor_coef Fsqd
_refine_ls_weighting_details 'calc w=1/[\s^2^(Fo^2^)+(0.0282P)^2^+0.0000P] where P=(Fo^2^+2Fc^2^)/3'
_refine_ls_weighting_scheme calc
_refine_ls_wR_factor_gt 0.0666
_refine_ls_wR_factor_ref 0.0708
_reflns_number_gt 5570
_reflns_number_total 6690
_reflns_threshold_expression >2sigma(I)
_cod_data_source_file ic070118hsi20070123_024423.cif
_cod_data_source_block final
_cod_database_code 4308128

loop_
_symmetry_equiv_pos_as_xyz
'x, y, z'
'-x, y+1/2, -z+1/2'
'-x, -y, -z'
'x, -y-1/2, z-1/2'

loop_
_atom_site_label
_atom_site_type_symbol
_atom_site_fract_x
_atom_site_fract_y
_atom_site_fract_z
_atom_site_U_iso_or_equiv
_atom_site_adp_type
_atom_site_occupancy
_atom_site_symmetry_multiplicity
_atom_site_calc_flag
_atom_site_refinement_flags
_atom_site_disorder_assembly
_atom_site_disorder_group
U1 U 0.978142(17) 0.237372(8) 0.239767(7) 0.00720(4) Uani 1 1 d . . .
Na1 Na 0.4819(2) 0.39299(9) 0.00403(9) 0.0131(3) Uani 1 1 d . . .
Na2 Na 0.3983(2) 0.29951(10) 0.48515(9) 0.0163(3) Uani 1 1 d . . .
Na3 Na 0.5639(2) 0.49025(9) 0.39605(9) 0.0131(3) Uani 1 1 d . . .
Na4 Na 0.3654(2) 0.00446(10) 0.30105(9) 0.0172(3) Uani 1 1 d . . .
O1 O 0.9460(4) 0.21186(17) 0.37511(14) 0.0136(5) Uani 1 1 d . . .
O2 O 0.9571(4) 0.20546(17) 0.10421(14) 0.0129(5) Uani 1 1 d . . .
O3 O 1.1041(4) 0.36159(16) 0.19209(15) 0.0144(5) Uani 1 1 d . . .
O4 O 0.8699(4) 0.13867(16) 0.32889(15) 0.0133(5) Uani 1 1 d . . .
O5 O 1.1056(4) 0.36647(16) 0.28291(15) 0.0135(5) Uani 1 1 d . . .
O6 O 0.8751(4) 0.13328(16) 0.14915(14) 0.0130(5) Uani 1 1 d . . .
O7 O 0.7273(4) 0.28194(17) 0.23568(16) 0.0148(5) Uani 1 1 d . . .
O8 O 1.2287(3) 0.19219(16) 0.24448(14) 0.0129(5) Uani 1 1 d . . .
O9 O 0.4830(4) 0.12697(17) 0.36230(15) 0.0154(5) Uani 1 1 d . . .
O10 O 0.4835(4) 0.38330(17) 0.14513(15) 0.0156(5) Uani 1 1 d . . .
O11 O 0.2652(4) 0.51266(16) 0.01058(16) 0.0149(5) Uani 1 1 d . . .
O12 O 0.6882(4) 0.22732(16) 0.49928(16) 0.0138(5) Uani 1 1 d . . .
O13 O 0.1904(4) 0.31753(17) 0.00089(16) 0.0170(5) Uani 1 1 d . . .
O14 O 0.7214(4) 0.01990(17) 0.02748(16) 0.0167(5) Uani 1 1 d . . .
O15 O 0.6504(4) 0.00862(16) 0.22398(16) 0.0145(5) Uani 1 1 d . . .
O16 O 0.4761(4) 0.34679(16) 0.35698(15) 0.0137(5) Uani 1 1 d . . .
O17 O 0.4573(4) 0.14409(16) 0.11437(15) 0.0144(5) Uani 1 1 d . . .
O18 O 0.8472(4) 0.49455(17) 0.31958(16) 0.0151(5) Uani 1 1 d . . .
O19 O 0.9382(4) 0.49987(16) 0.13164(16) 0.0147(5) Uani 1 1 d . . .
O20 O 0.0916(4) 0.36908(17) 0.47362(17) 0.0193(6) Uani 1 1 d . . .

loop_
_atom_site_aniso_label
_atom_site_aniso_U_11
_atom_site_aniso_U_22
_atom_site_aniso_U_33
_atom_site_aniso_U_23
_atom_site_aniso_U_13
_atom_site_aniso_U_12
U1 0.00649(6) 0.00753(6) 0.00759(6) 0.00012(4) 0.00018(4) 0.00070(4)
Na1 0.0129(7) 0.0136(7) 0.0127(6) 0.0009(5) 0.0001(5) -0.0016(5)
Na2 0.0144(7) 0.0190(8) 0.0157(7) 0.0020(6) 0.0009(6) 0.0010(6)
Na3 0.0130(7) 0.0141(7) 0.0124(6) -0.0003(5) 0.0024(5) 0.0002(5)
Na4 0.0139(7) 0.0232(8) 0.0145(7) -0.0022(6) 0.0011(6) -0.0016(6)
O1 0.0160(12) 0.0159(12) 0.0088(11) -0.0018(9) 0.0003(9) -0.0024(10)
O2 0.0158(12) 0.0138(13) 0.0093(11) 0.0009(9) 0.0026(9) -0.0020(10)
O3 0.0180(13) 0.0124(13) 0.0130(12) 0.0022(9) 0.0021(10) -0.0006(10)
O4 0.0162(12) 0.0135(13) 0.0101(11) -0.0005(9) -0.0001(9) -0.0026(9)
O5 0.0140(12) 0.0128(13) 0.0135(12) -0.0028(9) -0.0023(10) -0.0021(9)
O6 0.0151(12) 0.0125(13) 0.0115(11) 0.0010(9) 0.0024(9) -0.0037(9)
O7 0.0091(11) 0.0197(14) 0.0157(12) 0.0024(10) 0.0013(9) 0.0036(10)
O8 0.0095(11) 0.0172(13) 0.0120(11) -0.0006(9) 0.0017(9) 0.0049(9)
O9 0.0153(12) 0.0182(14) 0.0128(12) 0.0009(10) 0.0009(10) 0.0010(10)
O10 0.0160(12) 0.0186(14) 0.0123(12) 0.0025(10) 0.0001(10) 0.0036(10)
O11 0.0127(12) 0.0162(14) 0.0157(12) 0.0002(10) 0.0005(10) -0.0021(9)
O12 0.0121(12) 0.0137(14) 0.0158(12) -0.0027(9) 0.0022(10) -0.0007(9)
O13 0.0134(12) 0.0164(14) 0.0210(13) 0.0005(10) 0.0005(10) -0.0039(10)
O14 0.0154(12) 0.0204(15) 0.0144(12) -0.0017(10) 0.0021(10) -0.0015(10)
O15 0.0138(12) 0.0140(13) 0.0155(12) 0.0014(9) -0.0003(10) -0.0002(9)
O16 0.0130(12) 0.0145(13) 0.0137(12) -0.0002(9) 0.0010(9) 0.0014(9)
O17 0.0144(12) 0.0146(13) 0.0142(12) 0.0000(9) 0.0008(10) -0.0002(10)
O18 0.0110(11) 0.0186(14) 0.0157(12) 0.0002(10) 0.0022(10) 0.0011(10)
O19 0.0138(12) 0.0160(13) 0.0141(11) -0.0013(10) -0.0015(10) -0.0006(10)
O20 0.0178(13) 0.0185(14) 0.0216(14) 0.0056(11) 0.0031(11) 0.0020(11)

loop_
_atom_type_symbol
_atom_type_description
_atom_type_scat_dispersion_real
_atom_type_scat_dispersion_imag
_atom_type_scat_source
Na Na 0.0362 0.0249 'International Tables Vol C Tables 4.2.6.8 and 6.1.1.4'
O O 0.0106 0.0060 'International Tables Vol C Tables 4.2.6.8 and 6.1.1.4'
U U -9.6767 9.6646 'International Tables Vol C Tables 4.2.6.8 and 6.1.1.4'
H H 0.0000 0.0000 'International Tables Vol C Tables 4.2.6.8 and 6.1.1.4'

loop_
_geom_angle_atom_site_label_1
_geom_angle_atom_site_label_2
_geom_angle_atom_site_label_3
_geom_angle
_geom_angle_site_symmetry_1
_geom_angle_site_symmetry_3
_geom_angle_publ_flag
O7 U1 O8 179.56(12) . . ?
O7 U1 O1 89.24(10) . . ?
O8 U1 O1 90.38(10) . . ?
O7 U1 O4 88.55(10) . . ?
O8 U1 O4 91.01(10) . . ?
O1 U1 O4 37.64(9) . . ?
O7 U1 O2 91.31(10) . . ?
O8 U1 O2 88.93(10) . . ?
O1 U1 O2 155.21(10) . . ?
O4 U1 O2 117.58(9) . . ?
O7 U1 O3 90.37(10) . . ?
O8 U1 O3 90.03(10) . . ?
O1 U1 O3 122.30(9) . . ?
O4 U1 O3 159.92(9) . . ?
O2 U1 O3 82.49(9) . . ?
O7 U1 O6 89.76(11) . . ?
O8 U1 O6 90.21(10) . . ?
O1 U1 O6 117.69(9) . . ?
O4 U1 O6 80.05(9) . . ?
O2 U1 O6 37.54(9) . . ?
O3 U1 O6 120.00(9) . . ?
O7 U1 O5 90.07(11) . . ?
O8 U1 O5 90.12(10) . . ?
O1 U1 O5 84.56(9) . . ?
O4 U1 O5 122.19(9) . . ?
O2 U1 O5 120.23(9) . . ?
O3 U1 O5 37.75(9) . . ?
O6 U1 O5 157.75(9) . . ?
O11 Na1 O13 167.79(12) 3_665 . ?
O11 Na1 O10 99.76(11) 3_665 . ?
O13 Na1 O10 87.90(10) . . ?
O11 Na1 O9 87.55(10) 3_665 4_565 ?
O13 Na1 O9 86.48(10) . 4_565 ?
O10 Na1 O9 168.45(12) . 4_565 ?
O11 Na1 O12 94.89(10) 3_665 4_565 ?
O13 Na1 O12 94.63(11) . 4_565 ?
O10 Na1 O12 89.79(10) . 4_565 ?
O9 Na1 O12 80.63(10) 4_565 4_565 ?
O11 Na1 O11 86.69(11) 3_665 . ?
O13 Na1 O11 83.88(10) . . ?
O10 Na1 O11 89.44(10) . . ?
O9 Na1 O11 99.97(10) 4_565 . ?
O12 Na1 O11 178.34(11) 4_565 . ?
O11 Na1 Na2 139.78(9) 3_665 4_565 ?
O13 Na1 Na2 48.43(8) . 4_565 ?
O10 Na1 Na2 91.67(9) . 4_565 ?
O9 Na1 Na2 77.06(8) 4_565 4_565 ?
O12 Na1 Na2 46.38(7) 4_565 4_565 ?
O11 Na1 Na2 132.18(8) . 4_565 ?
O11 Na1 Na1 44.65(7) 3_665 3_665 ?
O13 Na1 Na1 125.48(10) . 3_665 ?
O10 Na1 Na1 96.13(9) . 3_665 ?
O9 Na1 Na1 95.35(9) 4_565 3_665 ?
O12 Na1 Na1 139.54(10) 4_565 3_665 ?
O11 Na1 Na1 42.03(7) . 3_665 ?
Na2 Na1 Na1 170.02(8) 4_565 3_665 ?
O12 Na2 O16 92.10(10) . . ?
O12 Na2 O17 88.90(10) . 4_566 ?
O16 Na2 O17 132.02(12) . 4_566 ?
O12 Na2 O20 177.39(12) . . ?
O16 Na2 O20 89.97(10) . . ?
O17 Na2 O20 90.89(11) 4_566 . ?
O12 Na2 O13 95.94(11) . 4_566 ?
O16 Na2 O13 120.78(11) . 4_566 ?
O17 Na2 O13 106.77(11) 4_566 4_566 ?
O20 Na2 O13 81.63(10) . 4_566 ?
O12 Na2 Na1 48.97(7) . 4_566 ?
O16 Na2 Na1 111.27(9) . 4_566 ?
O17 Na2 Na1 105.15(9) 4_566 4_566 ?
O20 Na2 Na1 128.67(9) . 4_566 ?
O13 Na2 Na1 47.15(7) 4_566 4_566 ?
O12 Na2 Na3 101.03(8) . . ?
O16 Na2 Na3 42.73(7) . . ?
O17 Na2 Na3 90.10(8) 4_566 . ?
O20 Na2 Na3 81.58(8) . . ?
O13 Na2 Na3 156.30(9) 4_566 . ?
Na1 Na2 Na3 144.68(6) 4_566 . ?
O12 Na2 Na3 110.00(8) . 3_666 ?
O16 Na2 Na3 99.58(8) . 3_666 ?
O17 Na2 Na3 37.01(7) 4_566 3_666 ?
O20 Na2 Na3 71.18(8) . 3_666 ?
O13 Na2 Na3 131.05(8) 4_566 3_666 ?
Na1 Na2 Na3 141.77(6) 4_566 3_666 ?
Na3 Na2 Na3 57.16(5) . 3_666 ?
O18 Na3 O14 166.89(11) . 2_655 ?
O18 Na3 O14 98.28(10) . 4_566 ?
O14 Na3 O14 82.95(10) 2_655 4_566 ?
O18 Na3 O15 91.94(10) . 2_655 ?
O14 Na3 O15 86.35(10) 2_655 2_655 ?
O14 Na3 O15 169.26(11) 4_566 2_655 ?
O18 Na3 O16 94.69(10) . . ?
O14 Na3 O16 97.53(10) 2_655 . ?
O14 Na3 O16 105.85(10) 4_566 . ?
O15 Na3 O16 76.40(9) 2_655 . ?
O18 Na3 O17 88.85(10) . 2_655 ?
O14 Na3 O17 78.08(10) 2_655 2_655 ?
O14 Na3 O17 98.86(10) 4_566 2_655 ?
O15 Na3 O17 77.97(9) 2_655 2_655 ?
O16 Na3 O17 154.22(11) . 2_655 ?
O18 Na3 Na4 46.97(7) . 2_655 ?
O14 Na3 Na4 130.64(8) 2_655 2_655 ?
O14 Na3 Na4 145.25(9) 4_566 2_655 ?
O15 Na3 Na4 45.07(8) 2_655 2_655 ?
O16 Na3 Na4 81.18(8) . 2_655 ?
O17 Na3 Na4 82.72(7) 2_655 2_655 ?
O18 Na3 Na2 121.51(9) . . ?
O14 Na3 Na2 71.40(8) 2_655 . ?
O14 Na3 Na2 72.86(8) 4_566 . ?
O15 Na3 Na2 104.53(8) 2_655 . ?
O16 Na3 Na2 40.14(7) . . ?
O17 Na3 Na2 149.07(8) 2_655 . ?
Na4 Na3 Na2 121.32(6) 2_655 . ?
O9 Na4 O15 86.35(10) . . ?
O9 Na4 O10 112.85(11) . 2_645 ?
O15 Na4 O10 82.70(10) . 2_645 ?
O9 Na4 O19 96.40(11) . 2_645 ?
O15 Na4 O19 175.14(11) . 2_645 ?
O10 Na4 O19 99.83(11) 2_645 2_645 ?
O9 Na4 O18 126.64(11) . 2_645 ?
O15 Na4 O18 91.84(10) . 2_645 ?
O10 Na4 O18 119.78(11) 2_645 2_645 ?
O19 Na4 O18 83.30(10) 2_645 2_645 ?
O9 Na4 Na3 115.18(9) . 2_645 ?
O15 Na4 Na3 47.23(7) . 2_645 ?
O10 Na4 Na3 103.89(8) 2_645 2_645 ?
O19 Na4 Na3 127.92(8) 2_645 2_645 ?
O18 Na4 Na3 44.70(7) 2_645 2_645 ?
O9 Na4 Na1 36.43(7) . 4_566 ?
O15 Na4 Na1 108.47(8) . 4_566 ?
O10 Na4 Na1 86.87(8) 2_645 4_566 ?
O19 Na4 Na1 75.91(8) 2_645 4_566 ?
O18 Na4 Na1 148.84(9) 2_645 4_566 ?
Na3 Na4 Na1 149.98(6) 2_645 4_566 ?
O9 Na4 Na1 86.87(8) . 2_645 ?
O15 Na4 Na1 105.54(8) . 2_645 ?
O10 Na4 Na1 35.84(7) 2_645 2_645 ?
O19 Na4 Na1 78.66(7) 2_645 2_645 ?
O18 Na4 Na1 143.62(9) 2_645 2_645 ?
Na3 Na4 Na1 139.27(6) 2_645 2_645 ?
Na1 Na4 Na1 53.75(4) 4_566 2_645 ?

loop_
_geom_bond_atom_site_label_1
_geom_bond_atom_site_label_2
_geom_bond_distance
_geom_bond_site_symmetry_2
_geom_bond_publ_flag
U1 O7 1.845(2) . ?
U1 O8 1.848(2) . ?
U1 O1 2.296(2) . ?
U1 O4 2.299(2) . ?
U1 O2 2.302(2) . ?
U1 O3 2.313(3) . ?
U1 O6 2.334(2) . ?
U1 O5 2.342(2) . ?
Na1 O11 2.305(3) 3_665 ?
Na1 O13 2.317(3) . ?
Na1 O10 2.342(3) . ?
Na1 O9 2.369(3) 4_565 ?
Na1 O12 2.383(3) 4_565 ?
Na1 O11 2.419(3) . ?
Na2 O12 2.287(3) . ?
Na2 O16 2.331(3) . ?
Na2 O17 2.345(3) 4_566 ?
Na2 O20 2.363(3) . ?
Na2 O13 2.365(3) 4_566 ?
Na3 O18 2.339(3) . ?
Na3 O14 2.397(3) 2_655 ?
Na3 O14 2.398(3) 4_566 ?
Na3 O15 2.442(3) 2_655 ?
Na3 O16 2.453(3) . ?
Na3 O17 2.471(3) 2_655 ?
Na4 O9 2.336(3) . ?
Na4 O15 2.354(3) . ?
Na4 O10 2.355(3) 2_645 ?
Na4 O19 2.377(3) 2_645 ?
Na4 O18 2.430(3) 2_645 ?
O1 O4 1.482(3) . ?
O2 O6 1.492(3) . ?
O3 O5 1.506(3) . ?
